data_4342370
loop_
_publ_author_name
'Benmansour, Samia'
'Delgado, Esther'
'G\'omez-Garc\'ia, Carlos J'
'Hern\'andez, Diego'
'Hern\'andez, Elisa'
'Martin, Avelino'
'Perles, Josefina'
'Zamora, F\'elix'

_publ_section_title
;
 Coordination Polymers Based on Diiron Tetrakis(dithiolato) Bridged by
 Alkali Metals, Electrical Bistability around Room Temperature, and Strong
 Antiferromagnetic Coupling.
;
_journal_issue 5
_journal_name_full 'Inorganic chemistry'
_journal_page_first 2243
_journal_paper_doi 10.1021/ic502789v
_journal_volume 54
_journal_year 2015
_chemical_compound_source 'synthesis as described'
_chemical_formula_moiety 'C20 H20 Cl4 Fe1 K1 O2 S4'
_chemical_formula_sum 'C20 H20 Cl4 Fe K O2 S4'
_chemical_formula_weight 657.35
_chemical_name_systematic
;
 ?
;
_space_group_IT_number 2
_symmetry_cell_setting triclinic
_symmetry_Int_Tables_number 2
_symmetry_space_group_name_Hall '-P 1'
_symmetry_space_group_name_H-M 'P -1'
_atom_sites_solution_hydrogens geom
_atom_sites_solution_primary direct
_atom_sites_solution_secondary difmap
_audit_conform_dict_location ftp://ftp.iucr.org/pub/cif_core.dic
_audit_conform_dict_name cif_core.dic
_audit_conform_dict_version 2.4
_audit_creation_date 2012-09-03
_audit_creation_method 'WinGX routine CIF_UPDATE'
_cell_angle_alpha 72.886(17)
_cell_angle_beta 81.607(16)
_cell_angle_gamma 86.142(13)
_cell_formula_units_Z 2
_cell_length_a 8.3580(18)
_cell_length_b 12.2070(9)
_cell_length_c 13.146(3)
_cell_measurement_reflns_used 114
_cell_measurement_temperature 200(2)
_cell_measurement_theta_max 20
_cell_measurement_theta_min 3
_cell_measurement_wavelength 0.71073
_cell_volume 1267.7(4)
_computing_cell_refinement 'Dirax/lsq (Duisenberg & Schreurs, 1989-2000)'
_computing_data_collection 'Collect (Bruker AXS BV, 1997-2004)'
_computing_data_reduction 'EvalCCD (Duisenberg & Schreurs 1990-2000)'
_computing_molecular_graphics 'Diamond (Brandenburg, 2006)'
_computing_publication_material 'WinGX publication routines (Farrugia, 1999)'
_computing_structure_refinement 'SHELXL-97 (Sheldrick, 2008)'
_computing_structure_solution 'SHELXS-97 (Sheldrick, 2008)'
_diffrn_ambient_temperature 200(2)
_diffrn_detector 'CCD plate'
_diffrn_detector_area_resol_mean 9
_diffrn_measured_fraction_theta_full 0.996
_diffrn_measured_fraction_theta_max 0.996
_diffrn_measurement_device '95mm CCD camera on \k-goniostat'
_diffrn_measurement_device_type KappaCCD
_diffrn_measurement_method 'CCD rotation images, thick slices'
_diffrn_orient_matrix_type X=UH
_diffrn_orient_matrix_UB_11 0.01
_diffrn_orient_matrix_UB_12 0
_diffrn_orient_matrix_UB_13 0
_diffrn_orient_matrix_UB_21 0
_diffrn_orient_matrix_UB_22 0.01
_diffrn_orient_matrix_UB_23 0
_diffrn_orient_matrix_UB_31 0
_diffrn_orient_matrix_UB_32 0
_diffrn_orient_matrix_UB_33 0.01
_diffrn_radiation_monochromator graphite
_diffrn_radiation_probe x-ray
_diffrn_radiation_type MoK\a
_diffrn_radiation_wavelength 0.71073
_diffrn_reflns_av_R_equivalents 0.0727
_diffrn_reflns_av_unetI/netI 0.0772
_diffrn_reflns_limit_h_max 10
_diffrn_reflns_limit_h_min -10
_diffrn_reflns_limit_k_max 15
_diffrn_reflns_limit_k_min -15
_diffrn_reflns_limit_l_max 17
_diffrn_reflns_limit_l_min -17
_diffrn_reflns_number 27678
_diffrn_reflns_reduction_process
;
 Scaled and merged with Sortav
 R.H. Blessing, (1987) Cryst. Rev. 1, 3-58
 R.H. Blessing, (1989) J. Appl. Cryst. 22, 396-397
;
_diffrn_reflns_theta_full 25
_diffrn_reflns_theta_max 27.5
_diffrn_reflns_theta_min 3.06
_diffrn_source 'Enraf Nonius FR590'
_exptl_absorpt_coefficient_mu 1.528
_exptl_absorpt_correction_T_max 0.557
_exptl_absorpt_correction_T_min 0.434
_exptl_absorpt_correction_type multi-scan
_exptl_absorpt_process_details
;
 R.H. Blessing, Acta Cryst. (1995), A51, 33-38
;
_exptl_crystal_colour 'dark blue'
_exptl_crystal_density_diffrn 1.722
_exptl_crystal_density_method 'not measured'
_exptl_crystal_description prism
_exptl_crystal_F_000 666
_exptl_crystal_size_max 0.35
_exptl_crystal_size_mid 0.3
_exptl_crystal_size_min 0.15
_refine_diff_density_max 1.275
_refine_diff_density_min -0.895
_refine_diff_density_rms 0.148
_refine_ls_extinction_method none
_refine_ls_goodness_of_fit_ref 1.15
_refine_ls_hydrogen_treatment constr
_refine_ls_matrix_type full
_refine_ls_number_parameters 289
_refine_ls_number_reflns 5800
_refine_ls_number_restraints 0
_refine_ls_restrained_S_all 1.15
_refine_ls_R_factor_all 0.096
_refine_ls_R_factor_gt 0.066
_refine_ls_shift/su_max 0
_refine_ls_shift/su_mean 0
_refine_ls_structure_factor_coef Fsqd
_refine_ls_weighting_details 'calc w=1/[\s^2^(Fo^2^)+(0.0591P)^2^+6.2465P] where P=(Fo^2^+2Fc^2^)/3'
_refine_ls_weighting_scheme calc
_refine_ls_wR_factor_gt 0.174
_refine_ls_wR_factor_ref 0.1833
_reflns_number_gt 4167
_reflns_number_total 5800
_reflns_threshold_expression >2\s(I)
_cod_data_source_file ic502789v_si_002.cif
_cod_data_source_block 1
_cod_depositor_comments 'Adding full bibliography for 4342370--4342375.cif.'
_cod_original_formula_sum 'C20 H20 Cl4 Fe1 K1 O2 S4'
_cod_database_code 4342370

loop_
_symmetry_equiv_pos_as_xyz
'x, y, z'
'-x, -y, -z'

loop_
_atom_site_label
_atom_site_type_symbol
_atom_site_fract_x
_atom_site_fract_y
_atom_site_fract_z
_atom_site_U_iso_or_equiv
_atom_site_adp_type
_atom_site_occupancy
_atom_site_symmetry_multiplicity
_atom_site_calc_flag
_atom_site_refinement_flags
C1 C 0.2664(6) 0.2502(5) 0.2593(5) 0.0236(11) Uani 1 1 d .
C2 C 0.2529(7) 0.3560(5) 0.1834(5) 0.0279(12) Uani 1 1 d .
C3 C 0.1455(7) 0.4396(5) 0.2040(5) 0.0321(13) Uani 1 1 d .
H3 H 0.1395 0.512 0.1517 0.038 Uiso 1 1 calc R
C4 C 0.0462(7) 0.4179(5) 0.3013(5) 0.0289(13) Uani 1 1 d .
H4 H -0.029 0.475 0.3159 0.035 Uiso 1 1 calc R
C5 C 0.0570(6) 0.3127(5) 0.3770(5) 0.0249(12) Uani 1 1 d .
C6 C 0.1663(6) 0.2281(5) 0.3584(4) 0.0220(11) Uani 1 1 d .
C7 C 0.6022(7) -0.2169(5) 0.4143(4) 0.0225(11) Uani 1 1 d .
C8 C 0.7027(7) -0.3063(5) 0.3936(5) 0.0264(12) Uani 1 1 d .
C9 C 0.7051(7) -0.4129(5) 0.4670(5) 0.0311(13) Uani 1 1 d .
H9 H 0.7765 -0.4714 0.451 0.037 Uiso 1 1 calc R
C10 C 0.6048(7) -0.4361(5) 0.5640(5) 0.0301(13) Uani 1 1 d .
H10 H 0.605 -0.51 0.6145 0.036 Uiso 1 1 calc R
C11 C 0.5046(6) -0.3488(5) 0.5852(5) 0.0239(11) Uani 1 1 d .
C12 C 0.5021(6) -0.2389(5) 0.5125(4) 0.0200(11) Uani 1 1 d .
C101 C 0.2976(8) -0.2695(6) 0.2461(5) 0.0384(15) Uani 1 1 d .
H10A H 0.2175 -0.3309 0.2747 0.046 Uiso 1 1 calc R
H10B H 0.3531 -0.2631 0.3056 0.046 Uiso 1 1 calc R
C102 C 0.4195(9) -0.2942(6) 0.1563(6) 0.0429(16) Uani 1 1 d .
H10C H 0.512 -0.3423 0.1854 0.051 Uiso 1 1 calc R
H10D H 0.3681 -0.3328 0.1133 0.051 Uiso 1 1 calc R
C103 C 0.4723(9) -0.1750(7) 0.0904(6) 0.0433(17) Uani 1 1 d .
H10E H 0.5053 -0.1718 0.0141 0.052 Uiso 1 1 calc R
H10F H 0.5636 -0.151 0.1184 0.052 Uiso 1 1 calc R
C104 C 0.3229(9) -0.1002(7) 0.1030(6) 0.0471(18) Uani 1 1 d .
H10G H 0.353 -0.0269 0.1118 0.056 Uiso 1 1 calc R
H10H H 0.2659 -0.0833 0.0389 0.056 Uiso 1 1 calc R
C201 C 0.0655(9) 0.1668(7) 0.0365(6) 0.0453(17) Uani 1 1 d .
H20A H 0.081 0.1189 -0.0134 0.054 Uiso 1 1 calc R
H20B H 0.1726 0.1786 0.0549 0.054 Uiso 1 1 calc R
C202 C -0.0139(9) 0.2815(6) -0.0153(6) 0.0445(17) Uani 1 1 d .
H20C H 0.0663 0.343 -0.0403 0.053 Uiso 1 1 calc R
H20D H -0.0665 0.2778 -0.0769 0.053 Uiso 1 1 calc R
C203 C -0.1378(11) 0.3016(8) 0.0739(6) 0.059(2) Uani 1 1 d .
H20E H -0.1012 0.3608 0.1025 0.07 Uiso 1 1 calc R
H20F H -0.2431 0.3269 0.0476 0.07 Uiso 1 1 calc R
C204 C -0.1513(13) 0.1929(10) 0.1552(9) 0.101(5) Uani 1 1 d .
H20G H -0.1354 0.2033 0.2249 0.121 Uiso 1 1 calc R
H20H H -0.2615 0.1638 0.1627 0.121 Uiso 1 1 calc R
S1 S 0.40418(17) 0.14290(13) 0.23572(11) 0.0266(3) Uani 1 1 d .
S2 S 0.18543(16) 0.09367(11) 0.45295(11) 0.0224(3) Uani 1 1 d .
S3 S 0.59863(17) -0.08154(12) 0.32041(11) 0.0242(3) Uani 1 1 d .
S4 S 0.38173(15) -0.12637(11) 0.54332(11) 0.0209(3) Uani 1 1 d .
Cl1 Cl 0.3738(2) 0.38637(14) 0.06073(13) 0.0406(4) Uani 1 1 d .
Cl2 Cl -0.06800(17) 0.29078(13) 0.49823(12) 0.0312(3) Uani 1 1 d .
Cl3 Cl 0.37732(19) -0.37940(13) 0.70632(12) 0.0341(4) Uani 1 1 d .
Cl4 Cl 0.83174(19) -0.28175(14) 0.27393(13) 0.0375(4) Uani 1 1 d .
Fe1 Fe 0.42392(9) 0.02360(7) 0.39793(6) 0.0201(2) Uani 1 1 d .
O1 O 0.2214(6) -0.1632(4) 0.1965(4) 0.0478(13) Uani 1 1 d .
O2 O -0.0379(7) 0.1124(5) 0.1304(4) 0.0560(15) Uani 1 1 d .
K1 K 0.01616(18) -0.04819(13) 0.30809(11) 0.0369(3) Uani 1 1 d .

loop_
_atom_site_aniso_label
_atom_site_aniso_U_11
_atom_site_aniso_U_22
_atom_site_aniso_U_33
_atom_site_aniso_U_23
_atom_site_aniso_U_13
_atom_site_aniso_U_12
C1 0.019(3) 0.023(3) 0.028(3) -0.005(2) -0.006(2) 0.002(2)
C2 0.024(3) 0.030(3) 0.028(3) -0.007(2) 0.000(2) 0.002(2)
C3 0.030(3) 0.020(3) 0.040(3) 0.000(2) -0.003(3) 0.003(2)
C4 0.025(3) 0.022(3) 0.037(3) -0.005(2) -0.003(2) 0.005(2)
C5 0.018(3) 0.023(3) 0.034(3) -0.010(2) -0.002(2) 0.000(2)
C6 0.017(2) 0.024(3) 0.025(3) -0.008(2) -0.003(2) 0.001(2)
C7 0.022(3) 0.021(3) 0.026(3) -0.008(2) -0.006(2) 0.000(2)
C8 0.021(3) 0.026(3) 0.035(3) -0.014(2) -0.003(2) 0.002(2)
C9 0.030(3) 0.023(3) 0.043(4) -0.013(3) -0.009(3) 0.007(2)
C10 0.030(3) 0.016(3) 0.044(4) -0.005(2) -0.011(3) 0.002(2)
C11 0.021(3) 0.020(3) 0.031(3) -0.007(2) -0.004(2) -0.001(2)
C12 0.017(2) 0.017(3) 0.030(3) -0.011(2) -0.007(2) 0.0016(19)
C101 0.034(3) 0.044(4) 0.035(4) -0.009(3) -0.004(3) -0.002(3)
C102 0.035(4) 0.045(4) 0.046(4) -0.015(3) 0.001(3) 0.009(3)
C103 0.040(4) 0.050(4) 0.040(4) -0.017(3) 0.004(3) -0.008(3)
C104 0.053(4) 0.041(4) 0.044(4) -0.012(3) 0.003(3) -0.003(3)
C201 0.040(4) 0.049(4) 0.039(4) -0.005(3) 0.002(3) 0.009(3)
C202 0.044(4) 0.043(4) 0.035(4) 0.003(3) -0.002(3) 0.004(3)
C203 0.070(6) 0.060(5) 0.040(4) -0.010(4) -0.006(4) 0.018(4)
C204 0.076(7) 0.084(8) 0.085(7) 0.027(6) 0.050(6) 0.038(6)
S1 0.0275(7) 0.0265(7) 0.0226(7) -0.0055(5) -0.0013(5) 0.0088(6)
S2 0.0190(6) 0.0201(7) 0.0250(7) -0.0042(5) 0.0001(5) 0.0030(5)
S3 0.0263(7) 0.0211(7) 0.0246(7) -0.0081(5) -0.0009(5) 0.0062(5)
S4 0.0191(6) 0.0180(7) 0.0246(7) -0.0064(5) -0.0001(5) 0.0017(5)
Cl1 0.0400(9) 0.0361(9) 0.0325(8) 0.0031(6) 0.0076(7) 0.0043(7)
Cl2 0.0252(7) 0.0312(8) 0.0343(8) -0.0094(6) 0.0021(6) 0.0067(6)
Cl3 0.0338(8) 0.0261(8) 0.0348(8) -0.0010(6) 0.0031(6) -0.0008(6)
Cl4 0.0378(8) 0.0360(9) 0.0368(8) -0.0150(7) 0.0046(6) 0.0114(7)
Fe1 0.0184(4) 0.0188(4) 0.0226(4) -0.0065(3) -0.0018(3) 0.0034(3)
O1 0.041(3) 0.042(3) 0.055(3) -0.016(2) 0.010(2) 0.008(2)
O2 0.053(3) 0.050(3) 0.044(3) 0.005(2) 0.013(2) 0.012(3)
K1 0.0417(8) 0.0357(8) 0.0302(7) -0.0083(6) 0.0008(6) 0.0039(6)

loop_
_atom_type_symbol
_atom_type_description
_atom_type_scat_dispersion_real
_atom_type_scat_dispersion_imag
_atom_type_scat_source
C C 0.0033 0.0016 'International Tables Vol C Tables 4.2.6.8 and 6.1.1.4'
H H 0 0 'International Tables Vol C Tables 4.2.6.8 and 6.1.1.4'
S S 0.1246 0.1234 'International Tables Vol C Tables 4.2.6.8 and 6.1.1.4'
Cl Cl 0.1484 0.1585 'International Tables Vol C Tables 4.2.6.8 and 6.1.1.4'
Fe Fe 0.3463 0.8444 'International Tables Vol C Tables 4.2.6.8 and 6.1.1.4'
O O 0.0106 0.006 'International Tables Vol C Tables 4.2.6.8 and 6.1.1.4'
K K 0.2009 0.2494 'International Tables Vol C Tables 4.2.6.8 and 6.1.1.4'

loop_
_exptl_crystal_face_index_h
_exptl_crystal_face_index_k
_exptl_crystal_face_index_l
_exptl_crystal_face_perp_dist
0 4 1 0.141
5 4 2 0.253
0 -4 -1 0.042
-11 2 -1 0.357
0 1 -15 0.046
0 -1 20 0.076

loop_
_geom_angle_atom_site_label_1
_geom_angle_atom_site_label_2
_geom_angle_atom_site_label_3
_geom_angle
_geom_angle_site_symmetry_1
_geom_angle_site_symmetry_3
C2 C1 C6 119.1(5) . .
C2 C1 S1 122.2(4) . .
C6 C1 S1 118.7(4) . .
C3 C2 C1 121.4(6) . .
C3 C2 Cl1 118.2(5) . .
C1 C2 Cl1 120.4(4) . .
C2 C3 C4 119.7(6) . .
C5 C4 C3 119.6(5) . .
C4 C5 C6 121.5(5) . .
C4 C5 Cl2 117.7(4) . .
C6 C5 Cl2 120.8(5) . .
C5 C6 C1 118.7(5) . .
C5 C6 S2 123.0(4) . .
C1 C6 S2 118.2(4) . .
C12 C7 C8 118.0(5) . .
C12 C7 S3 120.4(4) . .
C8 C7 S3 121.6(4) . .
C9 C8 C7 121.8(6) . .
C9 C8 Cl4 118.8(4) . .
C7 C8 Cl4 119.4(5) . .
C8 C9 C10 120.7(5) . .
C11 C10 C9 118.1(6) . .
C10 C11 C12 122.2(5) . .
C10 C11 Cl3 117.7(5) . .
C12 C11 Cl3 120.0(4) . .
C7 C12 C11 119.2(5) . .
C7 C12 S4 119.0(4) . .
C11 C12 S4 121.8(4) . .
O1 C101 C102 104.6(5) . .
C103 C102 C101 102.2(6) . .
C102 C103 C104 103.7(6) . .
O1 C104 C103 106.7(6) . .
O2 C201 C202 107.3(6) . .
C203 C202 C201 103.8(6) . .
C204 C203 C202 105.3(7) . .
O2 C204 C203 111.8(7) . .
C1 S1 Fe1 104.4(2) . .
C6 S2 Fe1 104.48(18) . .
C6 S2 K1 119.04(19) . 2_556
Fe1 S2 K1 130.71(6) . 2_556
C6 S2 K1 93.55(19) . .
Fe1 S2 K1 87.50(5) . .
K1 S2 K1 110.31(5) 2_556 .
C7 S3 Fe1 105.40(19) . .
C7 S3 K1 92.82(19) . 1_655
Fe1 S3 K1 119.76(6) . 1_655
C12 S4 Fe1 105.44(19) . .
C12 S4 Fe1 102.20(17) . 2_656
Fe1 S4 Fe1 80.31(5) . 2_656
C5 Cl2 K1 118.0(2) . 2_556
C8 Cl4 K1 94.6(2) . 1_655
S3 Fe1 S1 88.15(6) . .
S3 Fe1 S2 158.17(7) . .
S1 Fe1 S2 87.64(6) . .
S3 Fe1 S4 89.71(6) . .
S1 Fe1 S4 160.55(7) . .
S2 Fe1 S4 87.19(6) . .
S3 Fe1 S4 98.33(6) . 2_656
S1 Fe1 S4 99.75(6) . 2_656
S2 Fe1 S4 103.49(6) . 2_656
S4 Fe1 S4 99.69(5) . 2_656
S3 Fe1 K1 99.61(5) . .
S1 Fe1 K1 72.88(5) . .
S2 Fe1 K1 58.73(5) . .
S4 Fe1 K1 88.44(5) . .
S4 Fe1 K1 160.32(5) 2_656 .
C101 O1 C104 110.6(5) . .
C101 O1 K1 122.7(4) . .
C104 O1 K1 119.2(4) . .
C204 O2 C201 108.8(6) . .
C204 O2 K1 109.9(5) . .
C201 O2 K1 132.1(4) . .
O2 K1 O1 91.61(17) . .
O2 K1 S2 128.13(13) . 2_556
O1 K1 S2 138.43(13) . 2_556
O2 K1 Cl2 167.14(15) . 2_556
O1 K1 Cl2 80.03(12) . 2_556
S2 K1 Cl2 58.64(4) 2_556 2_556
O2 K1 S2 104.47(15) . .
O1 K1 S2 116.47(13) . .
S2 K1 S2 69.69(5) 2_556 .
Cl2 K1 S2 88.06(5) 2_556 .
O2 K1 Cl4 100.60(15) . 1_455
O1 K1 Cl4 68.36(12) . 1_455
S2 K1 Cl4 90.04(5) 2_556 1_455
Cl2 K1 Cl4 67.31(5) 2_556 1_455
S2 K1 Cl4 154.19(6) . 1_455
O2 K1 S3 80.69(13) . 1_455
O1 K1 S3 118.26(13) . 1_455
S2 K1 S3 65.45(4) 2_556 1_455
Cl2 K1 S3 94.61(5) 2_556 1_455
S2 K1 S3 124.82(5) . 1_455
Cl4 K1 S3 53.68(4) 1_455 1_455
O2 K1 Fe1 108.30(14) . .
O1 K1 Fe1 82.72(13) . .
S2 K1 Fe1 93.78(5) 2_556 .
Cl2 K1 Fe1 80.49(4) 2_556 .
S2 K1 Fe1 33.77(3) . .
Cl4 K1 Fe1 139.42(5) 1_455 .
S3 K1 Fe1 157.53(5) 1_455 .

loop_
_geom_bond_atom_site_label_1
_geom_bond_atom_site_label_2
_geom_bond_distance
_geom_bond_site_symmetry_2
C1 C2 1.390(8) .
C1 C6 1.406(8) .
C1 S1 1.752(6) .
C2 C3 1.374(8) .
C2 Cl1 1.727(6) .
C3 C4 1.384(9) .
C4 C5 1.381(8) .
C5 C6 1.384(8) .
C5 Cl2 1.733(6) .
C6 S2 1.756(6) .
C7 C12 1.396(8) .
C7 C8 1.399(8) .
C7 S3 1.749(6) .
C8 C9 1.374(9) .
C8 Cl4 1.732(6) .
C9 C10 1.384(9) .
C10 C11 1.379(8) .
C11 C12 1.401(8) .
C11 Cl3 1.736(6) .
C12 S4 1.756(5) .
C101 O1 1.424(9) .
C101 C102 1.530(9) .
C102 C103 1.515(10) .
C103 C104 1.515(10) .
C104 O1 1.432(9) .
C201 O2 1.412(8) .
C201 C202 1.520(10) .
C202 C203 1.512(10) .
C203 C204 1.438(13) .
C204 O2 1.394(11) .
S1 Fe1 2.2222(17) .
S2 Fe1 2.2230(15) .
S2 K1 3.251(2) 2_556
S2 K1 3.418(2) .
S3 Fe1 2.2139(15) .
S3 K1 3.515(2) 1_655
S4 Fe1 2.2270(16) .
S4 Fe1 2.4535(16) 2_656
Cl2 K1 3.339(2) 2_556
Cl4 K1 3.501(2) 1_655
Fe1 S4 2.4535(16) 2_656
Fe1 K1 3.9954(19) .
O1 K1 2.687(5) .
O2 K1 2.645(5) .
K1 S2 3.251(2) 2_556
K1 Cl2 3.339(2) 2_556
K1 Cl4 3.501(2) 1_455
K1 S3 3.515(2) 1_455
